data_2225536
loop_
_publ_author_name
'Choi, Hong Dae'
'Seo, Pil Ja'
'Son, Byeng Wha'
'Lee, Uk'

_publ_section_title
;
 2-(4-Chlorophenyl)-3-methylsulfanyl-5-phenyl-1-benzofuran
;
_journal_coeditor_code FL2295
_journal_issue 4
_journal_name_full 'Acta Crystallographica Section E'
_journal_page_first o802
_journal_paper_doi 10.1107/S1600536810008706
_journal_volume 66
_journal_year 2010
_chemical_formula_iupac 'C21 H15 Cl O S'
_chemical_formula_moiety 'C21 H15 Cl O S'
_chemical_formula_sum 'C21 H15 Cl O S'
_chemical_formula_weight 350.84
_chemical_name_systematic
;
2-(4-Chlorophenyl)-3-methylsulfanyl-5-phenyl-1-benzofuran
;
_space_group_IT_number 4
_symmetry_cell_setting monoclinic
_symmetry_space_group_name_Hall 'P 2yb'
_symmetry_space_group_name_H-M 'P 1 21 1'
_atom_sites_solution_hydrogens difmap
_atom_sites_solution_primary direct
_atom_sites_solution_secondary difmap
_cell_angle_alpha 90.00
_cell_angle_beta 115.132(6)
_cell_angle_gamma 90.00
_cell_formula_units_Z 2
_cell_length_a 10.9210(10)
_cell_length_b 7.2225(8)
_cell_length_c 11.7400(10)
_cell_measurement_reflns_used 4886
_cell_measurement_temperature 173(2)
_cell_measurement_theta_max 27.40
_cell_measurement_theta_min 3.36
_cell_volume 838.35(15)
_computing_cell_refinement 'SAINT (Bruker, 2009)'
_computing_data_collection 'APEX2 (Bruker, 2009)'
_computing_data_reduction 'SAINT (Bruker, 2009)'
_computing_molecular_graphics 'ORTEP-3 (Farrugia, 1997) and DIAMOND (Brandenburg, 1998)'
_computing_publication_material 'SHELXL97 (Sheldrick, 2008)'
_computing_structure_refinement 'SHELXL97 (Sheldrick, 2008)'
_computing_structure_solution 'SHELXS97 (Sheldrick, 2008)'
_diffrn_ambient_temperature 173(2)
_diffrn_detector_area_resol_mean 10.0
_diffrn_measured_fraction_theta_full 0.998
_diffrn_measured_fraction_theta_max 0.998
_diffrn_measurement_device_type 'Bruker SMART APEXII CCD'
_diffrn_measurement_method '\f and \w scans'
_diffrn_radiation_monochromator 'Bruker HELIOS graded multilayer optics'
_diffrn_radiation_source 'Rotating Anode'
_diffrn_radiation_type MoK\a
_diffrn_radiation_wavelength 0.71073
_diffrn_reflns_av_R_equivalents 0.0313
_diffrn_reflns_av_sigmaI/netI 0.0437
_diffrn_reflns_limit_h_max 13
_diffrn_reflns_limit_h_min -14
_diffrn_reflns_limit_k_max 8
_diffrn_reflns_limit_k_min -9
_diffrn_reflns_limit_l_max 15
_diffrn_reflns_limit_l_min -15
_diffrn_reflns_number 7754
_diffrn_reflns_theta_full 27.42
_diffrn_reflns_theta_max 27.42
_diffrn_reflns_theta_min 1.92
_diffrn_standards_number 0
_exptl_absorpt_coefficient_mu 0.356
_exptl_absorpt_correction_T_max 0.9505
_exptl_absorpt_correction_T_min 0.9106
_exptl_absorpt_correction_type multi-scan
_exptl_absorpt_process_details '(SADABS; Bruker, 2009)'
_exptl_crystal_colour colourless
_exptl_crystal_density_diffrn 1.390
_exptl_crystal_density_method 'not measured'
_exptl_crystal_description block
_exptl_crystal_F_000 364
_exptl_crystal_size_max 0.27
_exptl_crystal_size_mid 0.15
_exptl_crystal_size_min 0.14
_refine_diff_density_max 0.285
_refine_diff_density_min -0.229
_refine_ls_abs_structure_details 'Flack (1983), 1505 Friedel pairs'
_refine_ls_abs_structure_Flack 0.35(6)
_refine_ls_extinction_method none
_refine_ls_goodness_of_fit_ref 1.045
_refine_ls_hydrogen_treatment constr
_refine_ls_matrix_type full
_refine_ls_number_parameters 219
_refine_ls_number_reflns 3571
_refine_ls_number_restraints 1
_refine_ls_restrained_S_all 1.045
_refine_ls_R_factor_all 0.0373
_refine_ls_R_factor_gt 0.0349
_refine_ls_shift/esd_max 0.000
_refine_ls_shift/su_max_lt 0.001
_refine_ls_shift/su_mean 0.000
_refine_ls_structure_factor_coef Fsqd
_refine_ls_weighting_details 'calc w=1/[\s^2^(Fo^2^)+(0.0510P)^2^+0.0803P] where P=(Fo^2^+2Fc^2^)/3'
_refine_ls_weighting_scheme calc
_refine_ls_wR_factor_gt 0.0905
_refine_ls_wR_factor_ref 0.0926
_reflns_number_gt 3376
_reflns_number_total 3571
_reflns_threshold_expression I>2\s(I)
_cod_data_source_file fl2295.cif
_cod_data_source_block I
_cod_depositor_comments
;
The following automatic conversions were performed:
'_symmetry_cell_setting' value 'Monoclinic' changed to 'monoclinic'
according to '/home/saulius/struct/CIF-dictionaries/cif_core.dic'
dictionary named 'cif_core.dic' version 2.4.1 from 2010-06-29.

Automatic conversion script
Id: cif_fix_enum 1527 2010-12-29 10:47:43Z saulius 
;
_cod_original_cell_volume 838.35(14)
_cod_original_sg_symbol_H-M 'P 21'
_cod_database_code 2225536
_cod_database_fobs_code 2225536

loop_
_symmetry_equiv_pos_as_xyz
'x, y, z'
'-x, y+1/2, -z'

loop_
_atom_site_type_symbol
_atom_site_label
_atom_site_fract_x
_atom_site_fract_y
_atom_site_fract_z
_atom_site_U_iso_or_equiv
_atom_site_adp_type
_atom_site_calc_flag
_atom_site_refinement_flags
_atom_site_occupancy
_atom_site_disorder_assembly
_atom_site_disorder_group
Cl Cl -0.26159(5) 0.53997(9) -0.01679(5) 0.04418(14) Uani d . 1 . .
S S 0.45654(5) 0.50246(9) 0.13481(4) 0.04300(16) Uani d . 1 . .
O O 0.37078(12) 0.5417(2) 0.43085(10) 0.0297(3) Uani d . 1 . .
C C1 0.44798(18) 0.5179(3) 0.28020(15) 0.0289(4) Uani d . 1 . .
C C2 0.56317(17) 0.5235(3) 0.40109(15) 0.0267(3) Uani d . 1 . .
C C3 0.70372(18) 0.5202(3) 0.44147(15) 0.0276(4) Uani d . 1 . .
H H3 0.7412 0.5078 0.3822 0.033 Uiso calc R 1 . .
C C4 0.78803(17) 0.5353(3) 0.56955(15) 0.0270(3) Uani d . 1 . .
C C5 0.72841(19) 0.5488(3) 0.65544(16) 0.0311(4) Uani d . 1 . .
H H5 0.7859 0.5565 0.7428 0.037 Uiso calc R 1 . .
C C6 0.58971(19) 0.5512(3) 0.61716(16) 0.0321(4) Uani d . 1 . .
H H6 0.5513 0.5607 0.6759 0.039 Uiso calc R 1 . .
C C7 0.51007(18) 0.5391(3) 0.48929(15) 0.0287(3) Uani d . 1 . .
C C8 0.33570(18) 0.5302(3) 0.30249(15) 0.0286(4) Uani d . 1 . .
C C9 0.19012(18) 0.5351(3) 0.22349(15) 0.0281(3) Uani d . 1 . .
C C10 0.1017(2) 0.6099(3) 0.26900(18) 0.0297(4) Uani d . 1 . .
H H10 0.1372 0.6584 0.3520 0.036 Uiso calc R 1 . .
C C11 -0.0366(2) 0.6149(3) 0.19605(19) 0.0329(4) Uani d . 1 . .
H H11 -0.0955 0.6672 0.2281 0.039 Uiso calc R 1 . .
C C12 -0.08758(18) 0.5422(3) 0.07541(16) 0.0304(4) Uani d . 1 . .
C C13 -0.0032(2) 0.4675(3) 0.02688(17) 0.0335(4) Uani d . 1 . .
H H13 -0.0399 0.4188 -0.0561 0.040 Uiso calc R 1 . .
C C14 0.1356(2) 0.4641(3) 0.10026(18) 0.0325(4) Uani d . 1 . .
H H14 0.1939 0.4135 0.0670 0.039 Uiso calc R 1 . .
C C15 0.93761(17) 0.5412(3) 0.61447(15) 0.0271(3) Uani d . 1 . .
C C16 1.0017(2) 0.4543(3) 0.54744(18) 0.0316(4) Uani d . 1 . .
H H16 0.9492 0.3851 0.4739 0.038 Uiso calc R 1 . .
C C17 1.1406(2) 0.4677(3) 0.58677(19) 0.0364(4) Uani d . 1 . .
H H17 1.1821 0.4085 0.5399 0.044 Uiso calc R 1 . .
C C18 1.2186(2) 0.5668(3) 0.6939(2) 0.0413(5) Uani d . 1 . .
H H18 1.3134 0.5781 0.7198 0.050 Uiso calc R 1 . .
C C19 1.1582(2) 0.6494(3) 0.7630(2) 0.0416(5) Uani d . 1 . .
H H19 1.2119 0.7152 0.8377 0.050 Uiso calc R 1 . .
C C20 1.0191(2) 0.6369(3) 0.72411(19) 0.0337(4) Uani d . 1 . .
H H20 0.9789 0.6941 0.7727 0.040 Uiso calc R 1 . .
C C21 0.5393(3) 0.7197(4) 0.1356(2) 0.0511(6) Uani d . 1 . .
H H21A 0.6327 0.7160 0.2004 0.077 Uiso calc R 1 . .
H H21B 0.4906 0.8211 0.1538 0.077 Uiso calc R 1 . .
H H21C 0.5394 0.7398 0.0531 0.077 Uiso calc R 1 . .

loop_
_atom_site_aniso_label
_atom_site_aniso_U_11
_atom_site_aniso_U_22
_atom_site_aniso_U_33
_atom_site_aniso_U_12
_atom_site_aniso_U_13
_atom_site_aniso_U_23
Cl 0.0278(2) 0.0580(3) 0.0424(3) 0.0004(3) 0.0107(2) 0.0047(3)
S 0.0401(3) 0.0664(4) 0.0278(2) -0.0108(3) 0.0195(2) -0.0125(2)
O 0.0273(6) 0.0387(7) 0.0259(5) -0.0008(7) 0.0140(5) -0.0006(6)
C1 0.0306(9) 0.0330(10) 0.0255(7) -0.0046(8) 0.0142(7) -0.0049(8)
C2 0.0298(8) 0.0270(9) 0.0251(7) -0.0008(8) 0.0133(7) -0.0007(8)
C3 0.0325(9) 0.0265(9) 0.0270(7) -0.0005(8) 0.0158(7) 0.0003(8)
C4 0.0302(8) 0.0237(8) 0.0280(8) 0.0014(8) 0.0132(7) -0.0003(8)
C5 0.0348(9) 0.0347(9) 0.0232(7) 0.0019(9) 0.0116(7) 0.0025(8)
C6 0.0352(9) 0.0388(10) 0.0273(8) 0.0014(9) 0.0178(7) 0.0003(9)
C7 0.0297(8) 0.0301(9) 0.0289(8) -0.0003(9) 0.0150(7) 0.0007(9)
C8 0.0337(9) 0.0278(8) 0.0253(7) -0.0021(9) 0.0134(7) -0.0033(8)
C9 0.0307(8) 0.0243(8) 0.0305(8) -0.0030(9) 0.0143(7) -0.0003(8)
C10 0.0329(10) 0.0291(9) 0.0293(9) -0.0030(8) 0.0152(8) -0.0034(7)
C11 0.0324(10) 0.0318(9) 0.0402(10) 0.0008(8) 0.0209(9) -0.0011(8)
C12 0.0267(8) 0.0294(9) 0.0321(8) -0.0011(9) 0.0096(7) 0.0049(9)
C13 0.0336(10) 0.0366(10) 0.0272(8) 0.0008(9) 0.0099(8) -0.0011(8)
C14 0.0320(10) 0.0348(10) 0.0321(9) 0.0005(8) 0.0148(8) -0.0034(8)
C15 0.0306(8) 0.0239(8) 0.0264(7) 0.0026(9) 0.0118(7) 0.0045(8)
C16 0.0327(10) 0.0310(10) 0.0311(9) 0.0025(8) 0.0135(8) 0.0004(8)
C17 0.0357(11) 0.0349(10) 0.0428(10) 0.0080(9) 0.0206(9) 0.0025(9)
C18 0.0279(9) 0.0415(13) 0.0511(12) 0.0045(9) 0.0135(9) 0.0003(10)
C19 0.0337(11) 0.0396(12) 0.0404(11) 0.0017(9) 0.0050(9) -0.0066(9)
C20 0.0324(10) 0.0334(10) 0.0328(10) 0.0045(9) 0.0113(8) -0.0030(8)
C21 0.0511(15) 0.0618(15) 0.0523(14) 0.0084(12) 0.0334(13) 0.0191(12)

loop_
_atom_type_symbol
_atom_type_description
_atom_type_scat_dispersion_real
_atom_type_scat_dispersion_imag
_atom_type_scat_source
C C 0.0033 0.0016 'International Tables Vol C Tables 4.2.6.8 and 6.1.1.4'
H H 0.0000 0.0000 'International Tables Vol C Tables 4.2.6.8 and 6.1.1.4'
O O 0.0106 0.0060 'International Tables Vol C Tables 4.2.6.8 and 6.1.1.4'
S S 0.1246 0.1234 'International Tables Vol C Tables 4.2.6.8 and 6.1.1.4'
Cl Cl 0.1484 0.1585 'International Tables Vol C Tables 4.2.6.8 and 6.1.1.4'

loop_
_geom_angle_atom_site_label_1
_geom_angle_atom_site_label_2
_geom_angle_atom_site_label_3
_geom_angle_site_symmetry_1
_geom_angle_site_symmetry_3
_geom_angle
_geom_angle_publ_flag
C1 S C21 . . 99.95(11) ?
C7 O C8 . . 106.06(12) ?
C8 C1 C2 . . 106.82(14) ?
C8 C1 S . . 128.07(14) ?
C2 C1 S . . 125.10(13) ?
C7 C2 C3 . . 119.55(15) ?
C7 C2 C1 . . 105.65(15) ?
C3 C2 C1 . . 134.79(14) ?
C4 C3 C2 . . 119.35(14) ?
C4 C3 H3 . . 120.3 ?
C2 C3 H3 . . 120.3 ?
C3 C4 C5 . . 118.70(16) ?
C3 C4 C15 . . 120.45(14) ?
C5 C4 C15 . . 120.84(15) ?
C6 C5 C4 . . 122.67(16) ?
C6 C5 H5 . . 118.7 ?
C4 C5 H5 . . 118.7 ?
C7 C6 C5 . . 116.66(15) ?
C7 C6 H6 . . 121.7 ?
C5 C6 H6 . . 121.7 ?
O C7 C6 . . 126.34(14) ?
O C7 C2 . . 110.60(14) ?
C6 C7 C2 . . 123.06(16) ?
C1 C8 O . . 110.86(15) ?
C1 C8 C9 . . 134.88(15) ?
O C8 C9 . . 114.26(14) ?
C10 C9 C14 . . 118.36(17) ?
C10 C9 C8 . . 120.64(15) ?
C14 C9 C8 . . 121.00(16) ?
C11 C10 C9 . . 121.59(16) ?
C11 C10 H10 . . 119.2 ?
C9 C10 H10 . . 119.2 ?
C10 C11 C12 . . 118.75(17) ?
C10 C11 H11 . . 120.6 ?
C12 C11 H11 . . 120.6 ?
C13 C12 C11 . . 121.37(17) ?
C13 C12 Cl . . 118.84(14) ?
C11 C12 Cl . . 119.78(14) ?
C12 C13 C14 . . 119.59(17) ?
C12 C13 H13 . . 120.2 ?
C14 C13 H13 . . 120.2 ?
C13 C14 C9 . . 120.33(17) ?
C13 C14 H14 . . 119.8 ?
C9 C14 H14 . . 119.8 ?
C20 C15 C16 . . 117.61(17) ?
C20 C15 C4 . . 120.92(16) ?
C16 C15 C4 . . 121.46(16) ?
C17 C16 C15 . . 121.11(18) ?
C17 C16 H16 . . 119.4 ?
C15 C16 H16 . . 119.4 ?
C18 C17 C16 . . 120.21(18) ?
C18 C17 H17 . . 119.9 ?
C16 C17 H17 . . 119.9 ?
C19 C18 C17 . . 119.66(19) ?
C19 C18 H18 . . 120.2 ?
C17 C18 H18 . . 120.2 ?
C18 C19 C20 . . 120.46(19) ?
C18 C19 H19 . . 119.8 ?
C20 C19 H19 . . 119.8 ?
C19 C20 C15 . . 120.92(18) ?
C19 C20 H20 . . 119.5 ?
C15 C20 H20 . . 119.5 ?
S C21 H21A . . 109.5 ?
S C21 H21B . . 109.5 ?
H21A C21 H21B . . 109.5 ?
S C21 H21C . . 109.5 ?
H21A C21 H21C . . 109.5 ?
H21B C21 H21C . . 109.5 ?

loop_
_geom_bond_atom_site_label_1
_geom_bond_atom_site_label_2
_geom_bond_site_symmetry_2
_geom_bond_distance
_geom_bond_publ_flag
Cl C12 . 1.7425(18) ?
S C1 . 1.7523(15) ?
S C21 . 1.809(3) ?
O C7 . 1.378(2) ?
O C8 . 1.3907(18) ?
C1 C8 . 1.361(2) ?
C1 C2 . 1.443(2) ?
C2 C7 . 1.390(2) ?
C2 C3 . 1.401(2) ?
C3 C4 . 1.394(2) ?
C3 H3 . 0.9500 ?
C4 C5 . 1.417(2) ?
C4 C15 . 1.489(2) ?
C5 C6 . 1.385(3) ?
C5 H5 . 0.9500 ?
C6 C7 . 1.382(2) ?
C6 H6 . 0.9500 ?
C8 C9 . 1.462(2) ?
C9 C10 . 1.396(3) ?
C9 C14 . 1.407(2) ?
C10 C11 . 1.384(3) ?
C10 H10 . 0.9500 ?
C11 C12 . 1.386(3) ?
C11 H11 . 0.9500 ?
C12 C13 . 1.382(3) ?
C13 C14 . 1.390(3) ?
C13 H13 . 0.9500 ?
C14 H14 . 0.9500 ?
C15 C20 . 1.397(3) ?
C15 C16 . 1.404(2) ?
C16 C17 . 1.388(3) ?
C16 H16 . 0.9500 ?
C17 C18 . 1.382(3) ?
C17 H17 . 0.9500 ?
C18 C19 . 1.381(3) ?
C18 H18 . 0.9500 ?
C19 C20 . 1.391(3) ?
C19 H19 . 0.9500 ?
C20 H20 . 0.9500 ?
C21 H21A . 0.9800 ?
C21 H21B . 0.9800 ?
C21 H21C . 0.9800 ?

loop_
_geom_torsion_atom_site_label_1
_geom_torsion_atom_site_label_2
_geom_torsion_atom_site_label_3
_geom_torsion_atom_site_label_4
_geom_torsion_site_symmetry_1
_geom_torsion_site_symmetry_2
_geom_torsion_site_symmetry_3
_geom_torsion_site_symmetry_4
_geom_torsion
_geom_torsion_publ_flag
C21 S C1 C8 . . . . 114.7(2) ?
C21 S C1 C2 . . . . -63.9(2) ?
C8 C1 C2 C7 . . . . 0.1(2) ?
S C1 C2 C7 . . . . 178.95(16) ?
C8 C1 C2 C3 . . . . -178.6(2) ?
S C1 C2 C3 . . . . 0.3(4) ?
C7 C2 C3 C4 . . . . -0.9(3) ?
C1 C2 C3 C4 . . . . 177.6(2) ?
C2 C3 C4 C5 . . . . 1.6(3) ?
C2 C3 C4 C15 . . . . -177.07(18) ?
C3 C4 C5 C6 . . . . -1.3(3) ?
C15 C4 C5 C6 . . . . 177.4(2) ?
C4 C5 C6 C7 . . . . 0.2(3) ?
C8 O C7 C6 . . . . 178.7(2) ?
C8 O C7 C2 . . . . -0.9(2) ?
C5 C6 C7 O . . . . -179.0(2) ?
C5 C6 C7 C2 . . . . 0.5(3) ?
C3 C2 C7 O . . . . 179.40(17) ?
C1 C2 C7 O . . . . 0.5(2) ?
C3 C2 C7 C6 . . . . -0.2(3) ?
C1 C2 C7 C6 . . . . -179.1(2) ?
C2 C1 C8 O . . . . -0.6(3) ?
S C1 C8 O . . . . -179.45(15) ?
C2 C1 C8 C9 . . . . 178.9(2) ?
S C1 C8 C9 . . . . 0.1(4) ?
C7 O C8 C1 . . . . 0.9(2) ?
C7 O C8 C9 . . . . -178.73(16) ?
C1 C8 C9 C10 . . . . -158.1(2) ?
O C8 C9 C10 . . . . 21.4(3) ?
C1 C8 C9 C14 . . . . 22.2(4) ?
O C8 C9 C14 . . . . -158.26(19) ?
C14 C9 C10 C11 . . . . 0.1(3) ?
C8 C9 C10 C11 . . . . -179.60(18) ?
C9 C10 C11 C12 . . . . 0.6(3) ?
C10 C11 C12 C13 . . . . -0.8(3) ?
C10 C11 C12 Cl . . . . 178.00(16) ?
C11 C12 C13 C14 . . . . 0.3(3) ?
Cl C12 C13 C14 . . . . -178.46(15) ?
C12 C13 C14 C9 . . . . 0.3(3) ?
C10 C9 C14 C13 . . . . -0.5(3) ?
C8 C9 C14 C13 . . . . 179.14(18) ?
C3 C4 C15 C20 . . . . 150.24(19) ?
C5 C4 C15 C20 . . . . -28.4(3) ?
C3 C4 C15 C16 . . . . -28.6(3) ?
C5 C4 C15 C16 . . . . 152.8(2) ?
C20 C15 C16 C17 . . . . -1.9(3) ?
C4 C15 C16 C17 . . . . 176.97(18) ?
C15 C16 C17 C18 . . . . 0.4(3) ?
C16 C17 C18 C19 . . . . 1.3(3) ?
C17 C18 C19 C20 . . . . -1.4(3) ?
C18 C19 C20 C15 . . . . -0.2(3) ?
C16 C15 C20 C19 . . . . 1.8(3) ?
C4 C15 C20 C19 . . . . -177.09(19) ?

loop_
_cod_related_entry_id
_cod_related_entry_database
_cod_related_entry_code
1 ChemSpider 24744655
